data_4074118
loop_
_publ_author_name
'Schaub, Thomas'
'Backes, Marc'
'Radius, Udo'

_publ_section_title
;
 Nickel(0) Complexes of N-Alkyl-Substituted N-Heterocyclic Carbenes and
 Their Use in the Catalytic Carbon&#x2212;Carbon Bond Activation of
 Biphenylene
;
_journal_issue 17
_journal_name_full Organometallics
_journal_page_first 4196
_journal_paper_doi 10.1021/om0604223
_journal_volume 25
_journal_year 2006
_chemical_formula_moiety C15H24N6Ni
_chemical_formula_sum 'C15 H24 N6 Ni'
_chemical_formula_weight 347.11
_chemical_name_systematic
; 
 Tris-{1,3-di(methyl)imidazol-2-ylidene}nickel(0)
;
_space_group_IT_number 2
_symmetry_cell_setting triclinic
_symmetry_space_group_name_Hall '-P 1'
_symmetry_space_group_name_H-M 'P -1'
_atom_sites_solution_hydrogens geom
_atom_sites_solution_primary direct
_atom_sites_solution_secondary difmap
_audit_creation_method SHELXL-97
_cell_angle_alpha 102.199(14)
_cell_angle_beta 105.149(14)
_cell_angle_gamma 110.023(13)
_cell_formula_units_Z 2
_cell_length_a 8.2976(9)
_cell_length_b 9.9888(12)
_cell_length_c 12.2401(15)
_cell_measurement_reflns_used 6910
_cell_measurement_temperature 203(2)
_cell_measurement_theta_max 25.9
_cell_measurement_theta_min 2.3
_cell_volume 868.0(2)
_computing_cell_refinement 'STOE X-AREA'
_computing_data_collection 'STOE X-AREA'
_computing_data_reduction 'STOE X-RED'
_computing_molecular_graphics 'SHELXL-97 (Sheldrick, 1997)'
_computing_publication_material 'SHELXL-97 (Sheldrick, 1997)'
_computing_structure_refinement 'SHELXL-97 (Sheldrick, 1997)'
_computing_structure_solution 'SHELXS-97 (Sheldrick, 1990)'
_diffrn_ambient_temperature 203(2)
_diffrn_detector_area_resol_mean 6.67
_diffrn_measured_fraction_theta_full 0.910
_diffrn_measured_fraction_theta_max 0.910
_diffrn_measurement_device_type 'STOE IPDS 1'
_diffrn_measurement_method rotation
_diffrn_radiation_monochromator graphite
_diffrn_radiation_source 'fine-focus sealed tube'
_diffrn_radiation_type MoK\a
_diffrn_radiation_wavelength 0.71073
_diffrn_reflns_av_R_equivalents 0.0354
_diffrn_reflns_av_sigmaI/netI 0.0366
_diffrn_reflns_limit_h_max 10
_diffrn_reflns_limit_h_min -10
_diffrn_reflns_limit_k_max 12
_diffrn_reflns_limit_k_min -12
_diffrn_reflns_limit_l_max 14
_diffrn_reflns_limit_l_min -15
_diffrn_reflns_number 8516
_diffrn_reflns_theta_full 26.13
_diffrn_reflns_theta_max 26.13
_diffrn_reflns_theta_min 2.30
_exptl_absorpt_coefficient_mu 1.123
_exptl_absorpt_correction_T_max 0.8922
_exptl_absorpt_correction_T_min 0.7633
_exptl_absorpt_correction_type numerical
_exptl_crystal_colour red
_exptl_crystal_density_diffrn 1.328
_exptl_crystal_density_method 'not measured'
_exptl_crystal_description prism
_exptl_crystal_F_000 368
_exptl_crystal_size_max 0.30
_exptl_crystal_size_mid 0.30
_exptl_crystal_size_min 0.15
_refine_diff_density_max 0.421
_refine_diff_density_min -0.395
_refine_diff_density_rms 0.065
_refine_ls_extinction_method none
_refine_ls_goodness_of_fit_ref 1.033
_refine_ls_hydrogen_treatment mixed
_refine_ls_matrix_type full
_refine_ls_number_parameters 199
_refine_ls_number_reflns 3151
_refine_ls_number_restraints 0
_refine_ls_restrained_S_all 1.033
_refine_ls_R_factor_all 0.0492
_refine_ls_R_factor_gt 0.0363
_refine_ls_shift/su_max 0.001
_refine_ls_shift/su_mean 0.000
_refine_ls_structure_factor_coef Fsqd
_refine_ls_weighting_details 'calc w=1/[\s^2^(Fo^2^)+(0.0648P)^2^+0.0877P] where P=(Fo^2^+2Fc^2^)/3'
_refine_ls_weighting_scheme calc
_refine_ls_wR_factor_gt 0.0916
_refine_ls_wR_factor_ref 0.0985
_reflns_number_gt 2627
_reflns_number_total 3151
_reflns_threshold_expression >2sigma(I)
_cod_data_source_file om0604223si20060516_100545.cif
_cod_data_source_block conpound_1
_cod_original_cell_volume 867.98(18)
_cod_original_sg_symbol_H-M P-1
_cod_database_code 4074118

loop_
_symmetry_equiv_pos_as_xyz
'x, y, z'
'-x, -y, -z'

loop_
_atom_site_label
_atom_site_type_symbol
_atom_site_fract_x
_atom_site_fract_y
_atom_site_fract_z
_atom_site_U_iso_or_equiv
_atom_site_adp_type
_atom_site_occupancy
_atom_site_symmetry_multiplicity
_atom_site_calc_flag
_atom_site_refinement_flags
Ni1 Ni 0.52343(5) 0.71098(4) 0.78429(3) 0.02624(13) Uani 1 1 d .
C1 C 0.5391(4) 0.7268(3) 0.9435(3) 0.0312(6) Uani 1 1 d .
C2 C 0.4874(5) 0.7618(4) 1.1204(3) 0.0519(9) Uani 1 1 d .
H2A H 0.4378 0.7868 1.1784 0.062 Uiso 1 1 calc R
C3 C 0.6148(5) 0.7079(4) 1.1319(3) 0.0502(9) Uani 1 1 d .
H3A H 0.6720 0.6875 1.1995 0.060 Uiso 1 1 calc R
C4 C 0.7791(5) 0.6337(4) 1.0016(3) 0.0510(8) Uani 1 1 d .
H4A H 0.8398 0.6124 1.0707 0.076 Uiso 1 1 calc R
H4B H 0.8701 0.7103 0.9854 0.076 Uiso 1 1 calc R
H4C H 0.7163 0.5422 0.9324 0.076 Uiso 1 1 calc R
C5 C 0.3051(5) 0.8267(4) 0.9586(4) 0.0553(9) Uani 1 1 d .
H5A H 0.2970 0.8259 0.8780 0.083 Uiso 1 1 calc R
H5B H 0.3403 0.9286 1.0091 0.083 Uiso 1 1 calc R
H5C H 0.1864 0.7606 0.9565 0.083 Uiso 1 1 calc R
C6 C 0.6309(4) 0.8775(3) 0.7406(2) 0.0290(6) Uani 1 1 d .
C7 C 0.8349(4) 1.0722(3) 0.7056(3) 0.0404(7) Uani 1 1 d .
H7A H 0.9460 1.1393 0.7048 0.049 Uiso 1 1 calc R
C8 C 0.6697(4) 1.0688(3) 0.6584(3) 0.0395(7) Uani 1 1 d .
H8A H 0.6420 1.1337 0.6188 0.047 Uiso 1 1 calc R
C9 C 0.3486(4) 0.9044(4) 0.6395(3) 0.0412(7) Uani 1 1 d .
H9A H 0.3154 0.9690 0.5979 0.062 Uiso 1 1 calc R
H9B H 0.3119 0.9117 0.7088 0.062 Uiso 1 1 calc R
H9C H 0.2866 0.8006 0.5858 0.062 Uiso 1 1 calc R
C10 C 0.9592(4) 0.9222(4) 0.8156(3) 0.0465(8) Uani 1 1 d .
H10A H 0.9090 0.8385 0.8432 0.070 Uiso 1 1 calc R
H10B H 1.0511 1.0094 0.8837 0.070 Uiso 1 1 calc R
H10C H 1.0157 0.8941 0.7598 0.070 Uiso 1 1 calc R
C11 C 0.3913(3) 0.5160(3) 0.6724(2) 0.0264(5) Uani 1 1 d .
C12 C 0.3131(4) 0.2824(3) 0.5396(3) 0.0384(7) Uani 1 1 d .
H12A H 0.3254 0.2015 0.4928 0.046 Uiso 1 1 calc R
C13 C 0.1560(4) 0.2859(4) 0.5465(3) 0.0400(7) Uani 1 1 d .
H13A H 0.0369 0.2081 0.5052 0.048 Uiso 1 1 calc R
C14 C 0.0750(4) 0.4762(4) 0.6627(3) 0.0480(8) Uani 1 1 d .
H14A H 0.1416 0.5785 0.7190 0.072 Uiso 1 1 calc R
H14B H 0.0135 0.4099 0.7009 0.072 Uiso 1 1 calc R
H14C H -0.0158 0.4738 0.5929 0.072 Uiso 1 1 calc R
C15 C 0.6451(4) 0.4625(4) 0.6317(3) 0.0379(7) Uani 1 1 d .
H15A H 0.7180 0.5644 0.6881 0.057 Uiso 1 1 calc R
H15B H 0.6612 0.4583 0.5556 0.057 Uiso 1 1 calc R
H15C H 0.6852 0.3932 0.6631 0.057 Uiso 1 1 calc R
N1 N 0.4418(4) 0.7742(3) 1.0068(2) 0.0395(6) Uani 1 1 d .
N2 N 0.6471(3) 0.6874(3) 1.0258(2) 0.0367(5) Uani 1 1 d .
N3 N 0.8138(3) 0.9585(3) 0.7565(2) 0.0340(5) Uani 1 1 d .
N4 N 0.5458(3) 0.9518(3) 0.6785(2) 0.0322(5) Uani 1 1 d .
N5 N 0.4533(3) 0.4204(3) 0.6145(2) 0.0290(5) Uani 1 1 d .
N6 N 0.2026(3) 0.4259(3) 0.6261(2) 0.0329(5) Uani 1 1 d .

loop_
_atom_site_aniso_label
_atom_site_aniso_U_11
_atom_site_aniso_U_22
_atom_site_aniso_U_33
_atom_site_aniso_U_23
_atom_site_aniso_U_13
_atom_site_aniso_U_12
Ni1 0.02795(19) 0.0280(2) 0.0257(2) 0.00935(15) 0.01120(14) 0.01380(15)
C1 0.0364(14) 0.0241(13) 0.0303(15) 0.0082(13) 0.0129(13) 0.0094(12)
C2 0.062(2) 0.047(2) 0.0316(19) 0.0059(17) 0.0246(17) 0.0050(18)
C3 0.061(2) 0.0452(19) 0.0270(17) 0.0149(17) 0.0099(16) 0.0048(17)
C4 0.0479(18) 0.0469(19) 0.049(2) 0.0142(18) 0.0022(16) 0.0215(16)
C5 0.062(2) 0.055(2) 0.061(2) 0.013(2) 0.033(2) 0.0336(19)
C6 0.0307(13) 0.0293(14) 0.0233(14) 0.0043(12) 0.0086(11) 0.0119(12)
C7 0.0428(16) 0.0302(15) 0.0408(19) 0.0103(15) 0.0179(15) 0.0057(13)
C8 0.0508(17) 0.0335(15) 0.0383(18) 0.0169(15) 0.0198(15) 0.0166(14)
C9 0.0402(16) 0.0465(18) 0.0419(18) 0.0198(16) 0.0137(14) 0.0216(15)
C10 0.0316(14) 0.0447(18) 0.053(2) 0.0129(17) 0.0069(15) 0.0133(14)
C11 0.0260(12) 0.0313(14) 0.0250(14) 0.0120(12) 0.0105(11) 0.0132(11)
C12 0.0449(16) 0.0333(15) 0.0300(16) 0.0038(14) 0.0114(14) 0.0144(14)
C13 0.0317(14) 0.0367(16) 0.0352(18) 0.0072(15) 0.0047(13) 0.0042(13)
C14 0.0303(14) 0.061(2) 0.059(2) 0.0215(19) 0.0222(15) 0.0220(15)
C15 0.0317(14) 0.0452(17) 0.0430(18) 0.0125(15) 0.0169(13) 0.0218(14)
N1 0.0505(15) 0.0348(13) 0.0347(14) 0.0086(12) 0.0230(13) 0.0156(12)
N2 0.0412(13) 0.0293(12) 0.0281(13) 0.0083(12) 0.0054(11) 0.0080(11)
N3 0.0326(12) 0.0299(12) 0.0338(14) 0.0086(11) 0.0110(11) 0.0087(10)
N4 0.0356(12) 0.0323(12) 0.0317(13) 0.0134(11) 0.0138(11) 0.0147(11)
N5 0.0275(11) 0.0319(12) 0.0291(12) 0.0085(11) 0.0117(10) 0.0142(10)
N6 0.0247(11) 0.0395(13) 0.0334(13) 0.0112(12) 0.0105(10) 0.0127(10)

loop_
_atom_type_symbol
_atom_type_description
_atom_type_scat_dispersion_real
_atom_type_scat_dispersion_imag
_atom_type_scat_source
C C 0.0033 0.0016 'International Tables Vol C Tables 4.2.6.8 and 6.1.1.4'
H H 0.0000 0.0000 'International Tables Vol C Tables 4.2.6.8 and 6.1.1.4'
N N 0.0061 0.0033 'International Tables Vol C Tables 4.2.6.8 and 6.1.1.4'
Ni Ni 0.3393 1.1124 'International Tables Vol C Tables 4.2.6.8 and 6.1.1.4'

loop_
_geom_angle_atom_site_label_1
_geom_angle_atom_site_label_2
_geom_angle_atom_site_label_3
_geom_angle
C6 Ni1 C11 121.93(11)
C6 Ni1 C1 122.56(12)
C11 Ni1 C1 115.51(11)
N2 C1 N1 101.8(2)
N2 C1 Ni1 128.5(2)
N1 C1 Ni1 129.7(2)
C3 C2 N1 107.1(3)
C2 C3 N2 107.1(3)
N3 C6 N4 101.0(2)
N3 C6 Ni1 130.4(2)
N4 C6 Ni1 128.6(2)
C8 C7 N3 107.5(3)
C7 C8 N4 107.0(3)
N5 C11 N6 100.8(2)
N5 C11 Ni1 129.98(19)
N6 C11 Ni1 129.23(19)
C13 C12 N5 106.8(3)
C12 C13 N6 106.9(3)
C1 N1 C2 111.9(3)
C1 N1 C5 123.9(3)
C2 N1 C5 124.2(3)
C1 N2 C3 112.2(3)
C1 N2 C4 122.8(3)
C3 N2 C4 125.1(3)
C7 N3 C6 112.0(2)
C7 N3 C10 125.4(3)
C6 N3 C10 122.5(2)
C8 N4 C6 112.4(2)
C8 N4 C9 126.1(2)
C6 N4 C9 121.5(2)
C12 N5 C11 113.0(2)
C12 N5 C15 124.1(2)
C11 N5 C15 122.9(2)
C13 N6 C11 112.6(2)
C13 N6 C14 125.4(3)
C11 N6 C14 122.0(3)

loop_
_geom_bond_atom_site_label_1
_geom_bond_atom_site_label_2
_geom_bond_distance
Ni1 C6 1.859(3)
Ni1 C11 1.870(3)
Ni1 C1 1.888(3)
C1 N2 1.381(4)
C1 N1 1.381(4)
C2 C3 1.331(5)
C2 N1 1.387(4)
C3 N2 1.382(4)
C4 N2 1.443(4)
C5 N1 1.448(4)
C6 N3 1.391(3)
C6 N4 1.394(3)
C7 C8 1.327(4)
C7 N3 1.388(4)
C8 N4 1.384(4)
C9 N4 1.447(4)
C10 N3 1.438(4)
C11 N5 1.385(3)
C11 N6 1.392(3)
C12 C13 1.339(4)
C12 N5 1.380(4)
C13 N6 1.382(4)
C14 N6 1.447(4)
C15 N5 1.444(3)
